data_4084380
loop_
_publ_author_name
'Blom, Burgert'
'Pohl, Markus'
'Tan, Gengwen'
'Gallego, Daniel'
'Driess, Matthias'

_publ_section_title
;
 From Unsymmetrically Substituted Benzamidinato and Guanidinato
 Dichlorohydridosilanes to Novel Hydrido N-Heterocyclic Silylene Iron
 Complexes
;
_journal_issue 19
_journal_name_full Organometallics
_journal_page_first 5272
_journal_paper_doi 10.1021/om5005918
_journal_volume 33
_journal_year 2014
_chemical_formula_sum 'C21 H30 Cl2 N2 Si'
_chemical_formula_weight 409.46
_chemical_name_systematic
; 
 ? 
;
_space_group_IT_number 14
_symmetry_cell_setting monoclinic
_symmetry_space_group_name_Hall '-P 2ybc'
_symmetry_space_group_name_H-M 'P 1 21/c 1'
_atom_sites_solution_hydrogens geom
_atom_sites_solution_primary direct
_atom_sites_solution_secondary difmap
_audit_creation_method
;
CrysAlisPro, Agilent Technologies,
Version 1.171.37.31 (release 14-01-2014 CrysAlis171 .NET)
(compiled Jan 14 2014,18:38:05)
;
_cell_angle_alpha 90.00
_cell_angle_beta 104.835(5)
_cell_angle_gamma 90.00
_cell_formula_units_Z 4
_cell_length_a 15.2180(8)
_cell_length_b 11.3381(4)
_cell_length_c 12.6332(6)
_cell_measurement_reflns_used 3202
_cell_measurement_temperature 173(2)
_cell_measurement_theta_max 73.3140
_cell_measurement_theta_min 4.9100
_cell_volume 2107.11(17)
_computing_cell_refinement
;
CrysAlisPro, Agilent Technologies,
Version 1.171.37.31 (release 14-01-2014 CrysAlis171 .NET)
(compiled Jan 14 2014,18:38:05)
;
_computing_data_collection
;
CrysAlisPro, Agilent Technologies,
Version 1.171.37.31 (release 14-01-2014 CrysAlis171 .NET)
(compiled Jan 14 2014,18:38:05)
;
_computing_data_reduction
;
CrysAlisPro, Agilent Technologies,
Version 1.171.37.31 (release 14-01-2014 CrysAlis171 .NET)
(compiled Jan 14 2014,18:38:05)
;
_computing_structure_refinement 'SHELXL-97 (Sheldrick, 1997)'
_computing_structure_solution 'SHELXS-97 (Sheldrick, 1990)'
_diffrn_ambient_temperature 173(2)
_diffrn_measured_fraction_theta_full 0.997
_diffrn_measured_fraction_theta_max 0.997
_diffrn_measurement_device_type 'SuperNova, Single source at offset, Atlas'
_diffrn_measurement_method \w
_diffrn_radiation_monochromator mirror
_diffrn_radiation_source 'SuperNova (Cu) X-ray Source'
_diffrn_radiation_type CuK\a
_diffrn_radiation_wavelength 1.54184
_diffrn_reflns_av_R_equivalents 0.0722
_diffrn_reflns_av_sigmaI/netI 0.0736
_diffrn_reflns_limit_h_max 18
_diffrn_reflns_limit_h_min -18
_diffrn_reflns_limit_k_max 13
_diffrn_reflns_limit_k_min -9
_diffrn_reflns_limit_l_max 15
_diffrn_reflns_limit_l_min -10
_diffrn_reflns_number 7947
_diffrn_reflns_theta_full 67.47
_diffrn_reflns_theta_max 67.47
_diffrn_reflns_theta_min 3.00
_exptl_absorpt_coefficient_mu 3.361
_exptl_absorpt_correction_T_max 0.8500
_exptl_absorpt_correction_T_min 0.4753
_exptl_absorpt_correction_type multi-scan
_exptl_absorpt_process_details
;
CrysAlisPro, Agilent Technologies,
Version 1.171.37.31 (release 14-01-2014 CrysAlis171 .NET)
(compiled Jan 14 2014,18:38:05)
Empirical absorption correction using spherical harmonics,
 implemented in SCALE3 ABSPACK scaling algorithm.
;
_exptl_crystal_colour colourless
_exptl_crystal_density_diffrn 1.291
_exptl_crystal_density_method 'not measured'
_exptl_crystal_description irregular
_exptl_crystal_F_000 872
_exptl_crystal_size_max 0.26
_exptl_crystal_size_mid 0.26
_exptl_crystal_size_min 0.05
_refine_diff_density_max 0.709
_refine_diff_density_min -1.343
_refine_diff_density_rms 0.133
_refine_ls_extinction_coef 0.0013(4)
_refine_ls_extinction_expression Fc^*^=kFc[1+0.001xFc^2^\l^3^/sin(2\q)]^-1/4^
_refine_ls_extinction_method SHELXL
_refine_ls_goodness_of_fit_ref 1.032
_refine_ls_hydrogen_treatment mixed
_refine_ls_matrix_type full
_refine_ls_number_parameters 243
_refine_ls_number_reflns 3788
_refine_ls_number_restraints 0
_refine_ls_restrained_S_all 1.032
_refine_ls_R_factor_all 0.1034
_refine_ls_R_factor_gt 0.0899
_refine_ls_shift/su_max 0.000
_refine_ls_shift/su_mean 0.000
_refine_ls_structure_factor_coef Fsqd
_refine_ls_weighting_details 'calc w=1/[\s^2^(Fo^2^)+(0.1685P)^2^+0.0000P] where P=(Fo^2^+2Fc^2^)/3'
_refine_ls_weighting_scheme calc
_refine_ls_wR_factor_gt 0.2259
_refine_ls_wR_factor_ref 0.2446
_reflns_number_gt 2960
_reflns_number_total 3788
_reflns_threshold_expression >2sigma(I)
_cod_data_source_file om5005918_si_002.cif
_cod_data_source_block compound8
_cod_depositor_comments 'Adding full bibliography for 4084377--4084381.cif.'
_cod_original_sg_symbol_H-M P2(1)/c
_cod_database_code 4084380

loop_
_symmetry_equiv_pos_as_xyz
'x, y, z'
'-x, y+1/2, -z+1/2'
'-x, -y, -z'
'x, -y-1/2, z-1/2'

loop_
_atom_site_label
_atom_site_type_symbol
_atom_site_fract_x
_atom_site_fract_y
_atom_site_fract_z
_atom_site_U_iso_or_equiv
_atom_site_adp_type
_atom_site_occupancy
_atom_site_symmetry_multiplicity
_atom_site_calc_flag
_atom_site_refinement_flags
Si1 Si 0.73927(7) 0.07113(8) 0.44184(8) 0.0308(3) Uani 1 1 d .
Cl1 Cl 0.73938(7) -0.03260(8) 0.57807(8) 0.0406(3) Uani 1 1 d .
Cl2 Cl 0.65978(9) -0.05317(9) 0.32484(9) 0.0499(4) Uani 1 1 d .
N1 N 0.7989(2) 0.2049(2) 0.5264(2) 0.0264(7) Uani 1 1 d .
C15 C 1.0394(2) 0.3301(3) 0.5577(3) 0.0282(8) Uani 1 1 d .
H15 H 1.0673 0.3769 0.5075 0.034 Uiso 1 1 calc R
C14 C 0.9394(2) 0.3077(3) 0.5020(3) 0.0253(7) Uani 1 1 d .
H14A H 0.9342 0.2635 0.4331 0.030 Uiso 1 1 calc R
H14B H 0.9074 0.3840 0.4835 0.030 Uiso 1 1 calc R
C7 C 0.7232(3) 0.4606(3) 0.3751(3) 0.0313(8) Uani 1 1 d .
H7 H 0.7286 0.4172 0.3128 0.038 Uiso 1 1 calc R
C20 C 1.0046(3) 0.3279(3) 0.7412(3) 0.0282(8) Uani 1 1 d .
H20 H 1.0094 0.3732 0.8104 0.034 Uiso 1 1 calc R
N2 N 0.6654(2) 0.1974(3) 0.4169(3) 0.0314(7) Uani 1 1 d .
C5 C 0.7058(3) 0.6466(3) 0.4597(4) 0.0400(10) Uani 1 1 d .
H5 H 0.6988 0.7299 0.4551 0.048 Uiso 1 1 calc R
C3 C 0.7177(3) 0.4668(3) 0.5644(3) 0.0326(9) Uani 1 1 d .
H3 H 0.7192 0.4275 0.6312 0.039 Uiso 1 1 calc R
C13 C 0.9464(2) 0.1189(3) 0.6069(3) 0.0278(8) Uani 1 1 d .
H13A H 0.9190 0.0725 0.6566 0.033 Uiso 1 1 calc R
H13B H 0.9410 0.0724 0.5392 0.033 Uiso 1 1 calc R
C18 C 1.0478(2) 0.1412(3) 0.6625(3) 0.0285(8) Uani 1 1 d .
H18 H 1.0801 0.0641 0.6801 0.034 Uiso 1 1 calc R
C2 C 0.7248(3) 0.4023(3) 0.4731(3) 0.0298(8) Uani 1 1 d .
C16 C 0.9045(2) 0.3056(3) 0.6851(3) 0.0259(8) Uani 1 1 d .
H16A H 0.8723 0.3820 0.6690 0.031 Uiso 1 1 calc R
H16B H 0.8763 0.2605 0.7349 0.031 Uiso 1 1 calc R
C17 C 1.0903(3) 0.2120(3) 0.5846(3) 0.0312(8) Uani 1 1 d .
H17A H 1.0858 0.1667 0.5164 0.037 Uiso 1 1 calc R
H17B H 1.1554 0.2267 0.6195 0.037 Uiso 1 1 calc R
C6 C 0.7135(3) 0.5833(3) 0.3695(4) 0.0378(9) Uani 1 1 d .
H6 H 0.7123 0.6232 0.3030 0.045 Uiso 1 1 calc R
C1 C 0.7304(2) 0.2716(3) 0.4765(3) 0.0252(8) Uani 1 1 d .
C21 C 1.0474(3) 0.4001(3) 0.6642(3) 0.0301(8) Uani 1 1 d .
H21A H 1.1122 0.4158 0.7002 0.036 Uiso 1 1 calc R
H21B H 1.0157 0.4767 0.6475 0.036 Uiso 1 1 calc R
C12 C 0.8945(2) 0.2365(3) 0.5783(3) 0.0223(7) Uani 1 1 d .
C8 C 0.5654(3) 0.2193(4) 0.3682(3) 0.0367(9) Uani 1 1 d .
C11 C 0.5471(3) 0.2189(4) 0.2436(3) 0.0503(11) Uani 1 1 d .
H11A H 0.5791 0.2851 0.2203 0.075 Uiso 1 1 calc R
H11B H 0.4816 0.2267 0.2108 0.075 Uiso 1 1 calc R
H11C H 0.5687 0.1446 0.2197 0.075 Uiso 1 1 calc R
C19 C 1.0565(3) 0.2116(3) 0.7678(3) 0.0303(8) Uani 1 1 d .
H19A H 1.1214 0.2278 0.8026 0.036 Uiso 1 1 calc R
H19B H 1.0315 0.1654 0.8198 0.036 Uiso 1 1 calc R
C4 C 0.7083(3) 0.5890(3) 0.5573(4) 0.0388(10) Uani 1 1 d .
H4 H 0.7036 0.6331 0.6196 0.047 Uiso 1 1 calc R
C10 C 0.5315(3) 0.3357(4) 0.4052(4) 0.0505(12) Uani 1 1 d .
H10A H 0.5549 0.3440 0.4847 0.076 Uiso 1 1 calc R
H10B H 0.4649 0.3358 0.3860 0.076 Uiso 1 1 calc R
H10C H 0.5532 0.4016 0.3685 0.076 Uiso 1 1 calc R
C9 C 0.5127(3) 0.1221(5) 0.4088(4) 0.0556(12) Uani 1 1 d .
H9A H 0.5306 0.0451 0.3860 0.083 Uiso 1 1 calc R
H9B H 0.4473 0.1338 0.3776 0.083 Uiso 1 1 calc R
H9C H 0.5261 0.1250 0.4889 0.083 Uiso 1 1 calc R
H1 H 0.800(3) 0.061(3) 0.378(3) 0.028(10) Uiso 1 1 d .

loop_
_atom_site_aniso_label
_atom_site_aniso_U_11
_atom_site_aniso_U_22
_atom_site_aniso_U_33
_atom_site_aniso_U_23
_atom_site_aniso_U_13
_atom_site_aniso_U_12
Si1 0.0406(7) 0.0247(5) 0.0309(6) 0.0001(4) 0.0158(4) -0.0030(4)
Cl1 0.0516(7) 0.0336(5) 0.0389(6) 0.0082(4) 0.0158(4) -0.0079(4)
Cl2 0.0654(8) 0.0360(6) 0.0453(7) -0.0058(4) 0.0085(5) -0.0089(5)
N1 0.0279(17) 0.0233(13) 0.0328(15) 0.0016(12) 0.0163(12) 0.0010(12)
C15 0.038(2) 0.0257(16) 0.0275(17) 0.0011(13) 0.0209(15) -0.0041(15)
C14 0.0272(19) 0.0296(16) 0.0246(16) 0.0049(13) 0.0163(13) -0.0008(14)
C7 0.034(2) 0.0286(17) 0.037(2) 0.0060(15) 0.0191(16) -0.0008(15)
C20 0.035(2) 0.0283(17) 0.0264(17) -0.0009(14) 0.0176(15) 0.0020(15)
N2 0.0302(18) 0.0300(15) 0.0356(16) 0.0016(13) 0.0113(13) -0.0014(13)
C5 0.032(2) 0.0266(18) 0.065(3) 0.0036(18) 0.0183(19) 0.0023(16)
C3 0.033(2) 0.0315(19) 0.039(2) -0.0007(15) 0.0203(16) 0.0037(16)
C13 0.027(2) 0.0226(15) 0.0382(19) 0.0025(14) 0.0168(15) 0.0033(14)
C18 0.025(2) 0.0235(16) 0.041(2) 0.0016(15) 0.0155(15) 0.0014(14)
C2 0.030(2) 0.0254(17) 0.0392(19) 0.0029(15) 0.0180(15) 0.0030(15)
C16 0.027(2) 0.0292(16) 0.0268(17) -0.0008(14) 0.0163(14) -0.0004(14)
C17 0.037(2) 0.0311(17) 0.0330(18) -0.0030(14) 0.0227(16) 0.0007(15)
C6 0.038(2) 0.0307(18) 0.050(2) 0.0097(17) 0.0200(18) 0.0007(17)
C1 0.029(2) 0.0269(17) 0.0262(15) 0.0012(13) 0.0191(14) -0.0001(14)
C21 0.040(2) 0.0229(16) 0.0329(18) 0.0022(15) 0.0193(15) -0.0007(15)
C12 0.0215(18) 0.0216(15) 0.0276(16) 0.0012(13) 0.0131(13) -0.0019(13)
C8 0.023(2) 0.044(2) 0.044(2) 0.0061(18) 0.0094(16) -0.0046(17)
C11 0.042(3) 0.062(3) 0.043(2) 0.009(2) 0.0055(19) 0.002(2)
C19 0.036(2) 0.0307(18) 0.0288(17) 0.0064(14) 0.0165(15) 0.0033(15)
C4 0.038(2) 0.0330(19) 0.052(2) -0.0091(18) 0.0229(19) 0.0034(18)
C10 0.032(3) 0.054(3) 0.068(3) 0.007(2) 0.018(2) 0.006(2)
C9 0.042(3) 0.058(3) 0.071(3) 0.009(3) 0.021(2) -0.013(2)

loop_
_atom_type_symbol
_atom_type_description
_atom_type_scat_dispersion_real
_atom_type_scat_dispersion_imag
_atom_type_scat_source
C C 0.0181 0.0091 'International Tables Vol C Tables 4.2.6.8 and 6.1.1.4'
H H 0.0000 0.0000 'International Tables Vol C Tables 4.2.6.8 and 6.1.1.4'
Cl Cl 0.3639 0.7018 'International Tables Vol C Tables 4.2.6.8 and 6.1.1.4'
N N 0.0311 0.0180 'International Tables Vol C Tables 4.2.6.8 and 6.1.1.4'
Si Si 0.2541 0.3302 'International Tables Vol C Tables 4.2.6.8 and 6.1.1.4'

loop_
_geom_angle_atom_site_label_1
_geom_angle_atom_site_label_2
_geom_angle_atom_site_label_3
_geom_angle
N2 Si1 N1 69.98(14)
N2 Si1 Cl1 117.56(11)
N1 Si1 Cl1 94.87(10)
N2 Si1 Cl2 100.54(12)
N1 Si1 Cl2 169.04(11)
Cl1 Si1 Cl2 94.49(5)
N2 Si1 C1 35.96(14)
N1 Si1 C1 34.34(13)
Cl1 Si1 C1 112.59(9)
Cl2 Si1 C1 135.49(11)
C1 N1 C12 130.1(3)
C1 N1 Si1 89.1(2)
C12 N1 Si1 134.6(2)
C14 C15 C21 109.6(3)
C14 C15 C17 110.0(3)
C21 C15 C17 109.4(3)
C15 C14 C12 110.3(3)
C2 C7 C6 119.6(3)
C16 C20 C19 110.9(3)
C16 C20 C21 109.2(3)
C19 C20 C21 108.6(3)
C1 N2 C8 129.4(3)
C1 N2 Si1 93.5(2)
C8 N2 Si1 136.3(3)
C6 C5 C4 120.1(4)
C2 C3 C4 119.8(3)
C18 C13 C12 110.9(3)
C19 C18 C17 109.1(3)
C19 C18 C13 109.6(3)
C17 C18 C13 109.2(3)
C3 C2 C7 119.8(3)
C3 C2 C1 121.1(3)
C7 C2 C1 119.1(3)
C20 C16 C12 110.8(2)
C18 C17 C15 109.0(3)
C5 C6 C7 120.4(4)
N1 C1 N2 106.5(3)
N1 C1 C2 128.4(3)
N2 C1 C2 124.8(3)
N1 C1 Si1 56.61(18)
N2 C1 Si1 50.54(18)
C2 C1 Si1 167.5(2)
C20 C21 C15 109.1(3)
N1 C12 C16 112.2(2)
N1 C12 C14 113.1(3)
C16 C12 C14 108.8(3)
N1 C12 C13 106.3(3)
C16 C12 C13 107.8(3)
C14 C12 C13 108.4(3)
N2 C8 C11 108.6(3)
N2 C8 C9 107.9(3)
C11 C8 C9 111.8(4)
N2 C8 C10 113.6(3)
C11 C8 C10 109.3(4)
C9 C8 C10 105.8(4)
C18 C19 C20 109.5(3)
C5 C4 C3 120.3(3)

loop_
_geom_bond_atom_site_label_1
_geom_bond_atom_site_label_2
_geom_bond_distance
Si1 N2 1.798(3)
Si1 N1 1.941(3)
Si1 Cl1 2.0841(13)
Si1 Cl2 2.1723(14)
Si1 C1 2.325(3)
N1 C1 1.312(5)
N1 C12 1.479(5)
C15 C14 1.527(5)
C15 C21 1.540(4)
C15 C17 1.540(5)
C14 C12 1.544(4)
C7 C2 1.397(5)
C7 C6 1.399(5)
C20 C16 1.527(5)
C20 C19 1.530(5)
C20 C21 1.537(4)
N2 C1 1.368(5)
N2 C8 1.508(5)
C5 C6 1.377(6)
C5 C4 1.387(6)
C3 C2 1.393(5)
C3 C4 1.394(5)
C13 C18 1.543(5)
C13 C12 1.546(4)
C18 C19 1.528(5)
C18 C17 1.536(4)
C2 C1 1.484(5)
C16 C12 1.534(4)
C8 C11 1.527(6)
C8 C9 1.528(5)
C8 C10 1.532(6)
